data_9007426
loop_
_publ_author_name
'Wells, A. F.'

_publ_section_title
;
 The crystal structure of atacamite and the crystal chemistry of
 cupric compounds
;
_journal_name_full 'Acta Crystallographica'
_journal_page_first 175
_journal_page_last 180
_journal_paper_doi 10.1107/S0365110X49000461
_journal_volume 2
_journal_year 1949
_chemical_formula_sum 'Cl Cu2 H3 O3'
_chemical_name_mineral Atacamite
_space_group_IT_number 62
_symmetry_space_group_name_Hall '-P 2c 2n'
_symmetry_space_group_name_H-M 'P n a m'
_cell_angle_alpha 90
_cell_angle_beta 90
_cell_angle_gamma 90
_cell_formula_units_Z 4
_cell_length_a 6.01
_cell_length_b 9.13
_cell_length_c 6.84
_cell_volume 375.320
_database_code_amcsd 0009136
_exptl_crystal_density_diffrn 3.780
_cod_original_formula_sum 'Cu2 Cl (O3 H3)'
_cod_database_code 9007426

loop_
_space_group_symop_operation_xyz
x,y,z
x,y,1/2-z
-x,-y,1/2+z
1/2-x,1/2+y,1/2+z
1/2+x,1/2-y,1/2-z
1/2+x,1/2-y,z
1/2-x,1/2+y,-z
-x,-y,-z

loop_
_atom_site_label
_atom_site_fract_x
_atom_site_fract_y
_atom_site_fract_z
_atom_site_type_symbol
_atom_site_attached_hydrogens
Cu1 0.00000 0.00000 0.00000 Cu 0
Cu2 0.19200 0.25800 0.25000 Cu 0
Cl 0.35000 0.05800 0.75000 Cl 0
O-H1 0.18500 0.00000 0.25000 O 1
O-H2 0.43000 0.29200 0.06500 O 1

loop_
_cod_changelog_entry_id
_cod_changelog_entry_author
_cod_changelog_entry_date
_cod_changelog_entry_text
1
;cod-tools version 3.8.0
Id: cif_guess_AMCSD_atom_types 9574 2023-05-10 09:00:05Z saulius
;
2023-05-10T18:50:41+03:00
;Derived atom types and hydrogen counts
from atom names that follow the AMCSD naming convention
(Wat == water, O-H == hydroxyl).
;

loop_
_cod_related_entry_id
_cod_related_entry_database
_cod_related_entry_code
1 AMCSD 0009136
